data_2014599
loop_
_publ_author_name
'Youssif Ebead'
'Artur Sikorski'
'Karol Krzymi\'nski'
'Lis, Tadeusz'
'Jerzy B\/la\.zejowski'

_publ_section_title
;
 9-(2-Chloroethylamino)acridine monohydrate and its precursor
 9-phenoxyacridine
;
_journal_issue 2
_journal_name_full 'Acta Crystallographica Section C'
_journal_page_first o85
_journal_page_last o87
_journal_paper_doi 10.1107/S0108270104025156
_journal_volume 61
_journal_year 2005
_chemical_formula_iupac 'C15 H13 Cl N2, H2 O'
_chemical_formula_moiety 'C15 H13 Cl N2, H2 O'
_chemical_formula_sum 'C15 H15 Cl N2 O'
_chemical_formula_weight 274.74
_chemical_name_systematic
;
9-(2-chloroethylamino)acridine monohydrate
;
_space_group_IT_number 15
_symmetry_cell_setting monoclinic
_symmetry_space_group_name_Hall '-C 2yc'
_symmetry_space_group_name_H-M 'C 1 2/c 1'
_atom_sites_solution_hydrogens geom
_atom_sites_solution_primary direct
_atom_sites_solution_secondary difmap
_cell_angle_alpha 90
_cell_angle_beta 107.20(3)
_cell_angle_gamma 90
_cell_formula_units_Z 8
_cell_length_a 14.052(3)
_cell_length_b 11.330(2)
_cell_length_c 17.283(3)
_cell_measurement_reflns_used 25
_cell_measurement_temperature 293(2)
_cell_measurement_theta_max 25
_cell_measurement_theta_min 5
_cell_volume 2628.6(10)
_computing_cell_refinement 'KM-4 Software'
_computing_data_collection 'KM-4 Software (Kuma Diffraction, 1989)'
_computing_data_reduction 'KM-4 Software'
_computing_molecular_graphics 'ORTEPII (Johnson, 1976)'
_computing_publication_material SHELXL97
_computing_structure_refinement 'SHELXL97 (Sheldrick, 1997)'
_computing_structure_solution 'SHELXS97 (Sheldrick, 1997)'
_diffrn_ambient_temperature 293(2)
_diffrn_measured_fraction_theta_full 0.986
_diffrn_measured_fraction_theta_max 0.986
_diffrn_measurement_device_type 'Kuma KM-4'
_diffrn_measurement_method \q/2\q
_diffrn_radiation_monochromator graphite
_diffrn_radiation_source 'fine-focus sealed tube'
_diffrn_radiation_type CuK\a
_diffrn_radiation_wavelength 1.54178
_diffrn_reflns_av_R_equivalents 0.0376
_diffrn_reflns_av_sigmaI/netI 0.0382
_diffrn_reflns_limit_h_max 8
_diffrn_reflns_limit_h_min -18
_diffrn_reflns_limit_k_max 14
_diffrn_reflns_limit_k_min -10
_diffrn_reflns_limit_l_max 22
_diffrn_reflns_limit_l_min -21
_diffrn_reflns_number 5227
_diffrn_reflns_theta_full 81.14
_diffrn_reflns_theta_max 81.14
_diffrn_reflns_theta_min 5.11
_diffrn_standards_decay_% 2.48
_diffrn_standards_interval_count 200
_diffrn_standards_number 3
_exptl_absorpt_coefficient_mu 2.510
_exptl_absorpt_correction_type none
_exptl_absorpt_process_details none
_exptl_crystal_colour yellow
_exptl_crystal_density_diffrn 1.388
_exptl_crystal_density_meas ?
_exptl_crystal_density_method 'not measured'
_exptl_crystal_description prism
_exptl_crystal_F_000 1152
_exptl_crystal_size_max 0.4
_exptl_crystal_size_mid 0.4
_exptl_crystal_size_min 0.35
_refine_diff_density_max 0.344
_refine_diff_density_min -0.373
_refine_ls_extinction_coef 0.00079(10)
_refine_ls_extinction_method SHELXL97
_refine_ls_goodness_of_fit_ref 1.039
_refine_ls_hydrogen_treatment refall
_refine_ls_matrix_type full
_refine_ls_number_parameters 228
_refine_ls_number_reflns 2909
_refine_ls_number_restraints 0
_refine_ls_restrained_S_all 1.039
_refine_ls_R_factor_all 0.0883
_refine_ls_R_factor_gt 0.0451
_refine_ls_shift/su_max 0.000
_refine_ls_shift/su_mean 0.000
_refine_ls_structure_factor_coef Fsqd
_refine_ls_weighting_details 'w=1/[\s^2^(Fo^2^)+(0.0538P)^2^+2.9481P] where P=(Fo^2^+2Fc^2^)/3'
_refine_ls_weighting_scheme calc
_refine_ls_wR_factor_gt 0.1044
_refine_ls_wR_factor_ref 0.1360
_reflns_number_gt 1793
_reflns_number_total 2909
_reflns_threshold_expression I>2\s(I)
_cod_data_source_file av1203.cif
_cod_data_source_block I
_cod_depositor_comments
;
The following automatic conversions were performed:

'_exptl_crystal_density_meas' value 'not measured' was changed to '?'
- the value is perceived as not measured.

Automatic conversion script
Id: cif_fix_values 3008 2015-01-20 13:52:24Z robertas 
;
_cod_original_sg_symbol_H-M 'C 2/c'
_cod_database_code 2014599
_cod_database_fobs_code 2014599

loop_
_symmetry_equiv_pos_as_xyz
'x, y, z'
'-x, y, -z+1/2'
'-x, -y, -z'
'x+1/2, y+1/2, z'
'-x+1/2, -y+1/2, -z'
'-x+1/2, y+1/2, -z+1/2'
'x, -y, z-1/2'
'x+1/2, -y+1/2, z-1/2'

loop_
_atom_site_label
_atom_site_fract_x
_atom_site_fract_y
_atom_site_fract_z
_atom_site_U_iso_or_equiv
_atom_site_adp_type
_atom_site_calc_flag
_atom_site_refinement_flags
_atom_site_occupancy
_atom_site_disorder_assembly
_atom_site_disorder_group
_atom_site_type_symbol
C1 0.3630(2) 0.1946(2) 0.43440(14) 0.0478(6) Uani d . 1 . . C
H1 0.348(2) 0.193(2) 0.3781(18) 0.053(8) Uiso d . 1 . . H
C2 0.3817(2) 0.0902(2) 0.47443(16) 0.0540(7) Uani d . 1 . . C
H2 0.381(2) 0.020(3) 0.4454(19) 0.068(10) Uiso d . 1 . . H
C3 0.4086(2) 0.0873(2) 0.55918(16) 0.0510(7) Uani d . 1 . . C
H3 0.422(2) 0.012(3) 0.588(2) 0.070(10) Uiso d . 1 . . H
C4 0.4179(2) 0.1889(2) 0.60156(14) 0.0455(6) Uani d . 1 . . C
H4 0.438(2) 0.189(2) 0.6606(18) 0.050(7) Uiso d . 1 . . H
C5 0.4175(2) 0.6046(2) 0.62351(15) 0.0482(6) Uani d . 1 . . C
H5 0.439(2) 0.591(3) 0.681(2) 0.066(9) Uiso d . 1 . . H
C6 0.4042(2) 0.7146(2) 0.59147(18) 0.0548(7) Uani d . 1 . . C
H6 0.415(3) 0.779(3) 0.625(2) 0.081(11) Uiso d . 1 . . H
C7 0.3730(2) 0.7301(3) 0.50762(18) 0.0544(7) Uani d . 1 . . C
H7 0.358(3) 0.806(3) 0.484(2) 0.088(12) Uiso d . 1 . . H
C8 0.3558(2) 0.6354(2) 0.45724(15) 0.0446(6) Uani d . 1 . . C
H8 0.3310(19) 0.648(2) 0.3994(16) 0.044(7) Uiso d . 1 . . H
C9 0.35264(17) 0.41649(19) 0.43715(12) 0.0343(5) Uani d . 1 . . C
N10 0.41450(16) 0.39637(18) 0.60992(11) 0.0409(5) Uani d . 1 . . N
C11 0.36840(17) 0.3039(2) 0.47552(12) 0.0341(5) Uani d . 1 . . C
C12 0.39901(17) 0.3003(2) 0.56203(13) 0.0361(5) Uani d . 1 . . C
C13 0.36966(16) 0.5183(2) 0.48793(13) 0.0338(5) Uani d . 1 . . C
C14 0.40056(18) 0.5032(2) 0.57327(13) 0.0367(5) Uani d . 1 . . C
N15 0.32497(17) 0.43216(19) 0.35597(11) 0.0422(5) Uani d . 1 . . N
H15 0.333(2) 0.499(3) 0.3391(18) 0.051(8) Uiso d . 1 . . H
C16 0.2696(2) 0.3541(2) 0.29262(14) 0.0465(6) Uani d . 1 . . C
H16A 0.228(2) 0.304(2) 0.3142(17) 0.051(8) Uiso d . 1 . . H
H16B 0.311(3) 0.307(3) 0.271(2) 0.071(10) Uiso d . 1 . . H
C17 0.2099(2) 0.4234(3) 0.22029(15) 0.0522(7) Uani d . 1 . . C
H17A 0.249(2) 0.475(3) 0.1963(19) 0.058(8) Uiso d . 1 . . H
H17B 0.175(2) 0.372(3) 0.1778(19) 0.062(9) Uiso d . 1 . . H
Cl18 0.12332(6) 0.51965(8) 0.24439(5) 0.0699(3) Uani d . 1 . . Cl
O19 0.38779(12) 0.63302(15) 0.26947(9) 0.0491(4) Uani d . 1 . . O
H19A 0.397(3) 0.609(4) 0.217(2) 0.096(12) Uiso d . 1 . . H
H19B 0.451(3) 0.628(3) 0.301(2) 0.082(11) Uiso d . 1 . . H

loop_
_atom_site_aniso_label
_atom_site_aniso_U_11
_atom_site_aniso_U_22
_atom_site_aniso_U_33
_atom_site_aniso_U_12
_atom_site_aniso_U_13
_atom_site_aniso_U_23
C1 0.0681(18) 0.0393(13) 0.0302(11) 0.0023(12) 0.0056(11) -0.0024(10)
C2 0.078(2) 0.0357(13) 0.0420(13) 0.0035(13) 0.0081(13) -0.0025(11)
C3 0.0686(19) 0.0376(14) 0.0427(13) 0.0021(12) 0.0099(12) 0.0074(11)
C4 0.0592(17) 0.0444(14) 0.0314(11) 0.0010(12) 0.0112(11) 0.0060(10)
C5 0.0595(17) 0.0446(14) 0.0368(12) -0.0021(12) 0.0088(11) -0.0073(11)
C6 0.073(2) 0.0388(14) 0.0533(15) -0.0029(13) 0.0197(14) -0.0115(12)
C7 0.073(2) 0.0375(14) 0.0551(16) 0.0009(13) 0.0222(14) 0.0014(12)
C8 0.0569(16) 0.0380(13) 0.0392(12) 0.0025(11) 0.0148(11) 0.0056(10)
C9 0.0340(12) 0.0381(12) 0.0290(10) -0.0015(9) 0.0066(8) 0.0010(9)
N10 0.0530(13) 0.0397(11) 0.0270(8) -0.0004(9) 0.0073(8) 0.0000(8)
C11 0.0369(12) 0.0353(11) 0.0277(10) -0.0001(9) 0.0059(8) 0.0007(8)
C12 0.0399(13) 0.0374(12) 0.0301(10) 0.0003(10) 0.0089(9) 0.0020(9)
C13 0.0334(12) 0.0341(11) 0.0331(10) -0.0001(9) 0.0086(9) 0.0007(9)
C14 0.0387(13) 0.0391(13) 0.0308(10) -0.0007(10) 0.0079(9) -0.0022(9)
N15 0.0548(13) 0.0392(11) 0.0268(9) -0.0072(9) 0.0028(8) 0.0051(8)
C16 0.0611(18) 0.0442(14) 0.0289(11) -0.0038(13) 0.0053(11) -0.0001(10)
C17 0.0627(19) 0.0578(17) 0.0284(11) -0.0055(14) 0.0019(11) 0.0038(11)
Cl18 0.0613(5) 0.0852(6) 0.0608(4) 0.0124(4) 0.0142(3) 0.0270(4)
O19 0.0484(10) 0.0600(10) 0.0384(8) 0.0005(8) 0.0122(7) 0.0057(7)

loop_
_atom_type_symbol
_atom_type_description
_atom_type_scat_dispersion_real
_atom_type_scat_dispersion_imag
_atom_type_scat_source
C C 0.0181 0.0091 'International Tables Vol C Tables 4.2.6.8 and 6.1.1.4'
H H 0.0000 0.0000 'International Tables Vol C Tables 4.2.6.8 and 6.1.1.4'
N N 0.0311 0.0180 'International Tables Vol C Tables 4.2.6.8 and 6.1.1.4'
Cl Cl 0.3639 0.7018 'International Tables Vol C Tables 4.2.6.8 and 6.1.1.4'
O O 0.0492 0.0322 'International Tables Vol C Tables 4.2.6.8 and 6.1.1.4'

loop_
_geom_angle_atom_site_label_1
_geom_angle_atom_site_label_2
_geom_angle_atom_site_label_3
_geom_angle
_geom_angle_publ_flag
C9 N15 H15 117(2) yes
C9 N15 C16 129.2(2) yes
C11 C9 C13 117.6(2) yes
C11 C9 N15 123.9(2) yes
C12 N10 C14 117.4(2) yes
C13 C9 N15 118.5(2) yes
N15 C16 C17 110.7(2) yes
C16 C17 Cl18 112.2(2) yes
C2 C1 C11 122.2(2) ?
C2 C1 H1 117.6(17) ?
C11 C1 H1 120.2(17) ?
C1 C2 C3 120.3(2) ?
C1 C2 H2 120(2) ?
C3 C2 H2 120(2) ?
C4 C3 C2 120.0(2) ?
C4 C3 H3 120(2) ?
C2 C3 H3 120(2) ?
C3 C4 C12 121.4(2) ?
C3 C4 H4 121.2(16) ?
C12 C4 H4 117.4(16) ?
C6 C5 C14 121.2(2) ?
C6 C5 H5 122.3(19) ?
C14 C5 H5 116.5(19) ?
C5 C6 C7 120.2(3) ?
C5 C6 H6 120(2) ?
C7 C6 H6 120(2) ?
C8 C7 C6 120.5(3) ?
C8 C7 H7 118(2) ?
C6 C7 H7 121(2) ?
C7 C8 C13 121.3(2) ?
C7 C8 H8 118.9(16) ?
C13 C8 H8 119.7(16) ?
C1 C11 C9 124.78(19) ?
C1 C11 C12 117.0(2) ?
C9 C11 C12 118.0(2) ?
N10 C12 C4 116.7(2) ?
N10 C12 C11 124.4(2) ?
C4 C12 C11 118.9(2) ?
C14 C13 C8 117.9(2) ?
C14 C13 C9 119.0(2) ?
C8 C13 C9 123.1(2) ?
N10 C14 C5 117.6(2) ?
N10 C14 C13 123.5(2) ?
C5 C14 C13 118.9(2) ?
C16 N15 H15 113(2) ?
N15 C16 H16A 108.7(17) ?
C17 C16 H16A 112.1(17) ?
N15 C16 H16B 113(2) ?
C17 C16 H16B 103(2) ?
H16A C16 H16B 109(3) ?
C16 C17 H17A 115.2(19) ?
Cl18 C17 H17A 103.7(18) ?
C16 C17 H17B 110.9(19) ?
Cl18 C17 H17B 108.9(19) ?
H17A C17 H17B 105(3) ?
H19A O19 H19B 100(3) ?

loop_
_geom_bond_atom_site_label_1
_geom_bond_atom_site_label_2
_geom_bond_site_symmetry_2
_geom_bond_distance
_geom_bond_publ_flag
C9 C11 . 1.425(3) yes
C9 C13 . 1.427(3) yes
C9 N15 . 1.352(3) yes
N10 C12 . 1.345(3) yes
N10 C14 . 1.353(3) yes
N15 H15 . 0.84(3) ?
N15 C16 . 1.443(3) yes
C16 C17 . 1.504(3) yes
C17 Cl18 . 1.773(3) yes
C1 C2 . 1.357(4) ?
C1 C11 . 1.418(3) ?
C1 H1 . 0.93(3) ?
C2 C3 . 1.401(4) ?
C2 H2 . 0.94(3) ?
C3 C4 . 1.350(4) ?
C3 H3 . 0.98(3) ?
C4 C12 . 1.422(3) ?
C4 H4 . 0.98(3) ?
C5 C6 . 1.354(4) ?
C5 C14 . 1.417(3) ?
C5 H5 . 0.96(3) ?
C6 C7 . 1.395(4) ?
C6 H6 . 0.92(4) ?
C7 C8 . 1.358(4) ?
C7 H7 . 0.94(4) ?
C8 C13 . 1.420(3) ?
C8 H8 . 0.97(3) ?
C11 C12 . 1.429(3) ?
C13 C14 . 1.419(3) ?
C16 H16A . 0.97(3) ?
C16 H16B . 0.94(4) ?
C17 H17A . 0.98(3) ?
C17 H17B . 0.95(3) ?
O19 H19A . 1.00(4) ?
O19 H19B . 0.90(4) ?

loop_
_geom_hbond_atom_site_label_D
_geom_hbond_atom_site_label_H
_geom_hbond_atom_site_label_A
_geom_hbond_site_symmetry_A
_geom_hbond_distance_DH
_geom_hbond_distance_HA
_geom_hbond_distance_DA
_geom_hbond_angle_DHA
_geom_hbond_publ_flag
N15 H15 O19 1_555 0.84(3) 2.21(3) 2.996(3) 157(3) y
O19 H19A N10 7_565 1.00(4) 1.93(4) 2.908(3) 166(3) y
O19 H19B N10 3_666 0.90(4) 2.07(4) 2.957(3) 169(3) y

loop_
_geom_torsion_atom_site_label_1
_geom_torsion_atom_site_label_2
_geom_torsion_atom_site_label_3
_geom_torsion_atom_site_label_4
_geom_torsion
_geom_torsion_publ_flag
C9 N15 H15 C16 -172(2) yes
C9 N15 C16 C17 149.7(3) yes
C11 C9 C13 C14 -0.4(3) yes
C11 C9 N15 H15 -163(2) yes
C11 C9 N15 C16 26.9(4) yes
C12 N10 C14 C13 0.8(3) yes
N15 C16 C17 Cl18 -59.9(3) yes
C11 C1 C2 C3 -0.8(5) ?
C1 C2 C3 C4 -1.3(5) ?
C2 C3 C4 C12 1.3(5) ?
C14 C5 C6 C7 0.2(5) ?
C5 C6 C7 C8 -0.2(5) ?
C6 C7 C8 C13 -0.5(5) ?
C2 C1 C11 C9 178.0(3) ?
C2 C1 C11 C12 2.7(4) ?
N15 C9 C11 C1 3.9(4) ?
C13 C9 C11 C1 -174.5(2) ?
N15 C9 C11 C12 179.1(2) ?
C13 C9 C11 C12 0.7(3) ?
C14 N10 C12 C4 177.5(2) ?
C14 N10 C12 C11 -0.4(3) ?
C3 C4 C12 N10 -177.3(3) ?
C3 C4 C12 C11 0.7(4) ?
C1 C11 C12 N10 175.2(2) ?
C9 C11 C12 N10 -0.3(3) ?
C1 C11 C12 C4 -2.6(3) ?
C9 C11 C12 C4 -178.2(2) ?
C7 C8 C13 C14 1.0(4) ?
C7 C8 C13 C9 -179.9(3) ?
N15 C9 C13 C14 -178.8(2) ?
N15 C9 C13 C8 2.1(3) ?
C11 C9 C13 C8 -179.5(2) ?
C12 N10 C14 C5 -179.5(2) ?
C6 C5 C14 N10 -179.3(3) ?
C6 C5 C14 C13 0.4(4) ?
C8 C13 C14 N10 178.7(2) ?
C9 C13 C14 N10 -0.4(4) ?
C8 C13 C14 C5 -0.9(3) ?
C9 C13 C14 C5 179.9(2) ?
C13 C9 N15 C16 -154.7(3) ?

loop_
_cod_related_entry_id
_cod_related_entry_database
_cod_related_entry_code
1 ChemSpider 21133978
